data_2229465
loop_
_publ_author_name
'Li, Jian'

_publ_section_title
;
 Propan-1-aminium 3,4,5,6-tetrachloro-2-(methoxycarbonyl)benzoate
;
_journal_coeditor_code NG5113
_journal_issue 3
_journal_name_full 'Acta Crystallographica Section E'
_journal_page_first o630
_journal_paper_doi 10.1107/S1600536811004879
_journal_volume 67
_journal_year 2011
_chemical_formula_iupac 'C3 H10 N +, C9 H3 Cl4 O4 -'
_chemical_formula_moiety 'C3 H10 N +, C9 H3 Cl4 O4 -'
_chemical_formula_sum 'C12 H13 Cl4 N O4'
_chemical_formula_weight 377.03
_chemical_name_systematic
;
Propan-1-aminium  3,4,5,6-tetrachloro-2-(methoxycarbonyl)benzoate
;
_space_group_IT_number 15
_symmetry_cell_setting monoclinic
_symmetry_space_group_name_Hall '-C 2yc'
_symmetry_space_group_name_H-M 'C 1 2/c 1'
_atom_sites_solution_hydrogens geom
_atom_sites_solution_primary direct
_atom_sites_solution_secondary difmap
_cell_angle_alpha 90.00
_cell_angle_beta 93.2160(10)
_cell_angle_gamma 90.00
_cell_formula_units_Z 8
_cell_length_a 28.387(3)
_cell_length_b 14.9600(13)
_cell_length_c 7.8054(6)
_cell_measurement_reflns_used 1429
_cell_measurement_temperature 298(2)
_cell_measurement_theta_max 23.655
_cell_measurement_theta_min 2.875
_cell_volume 3309.5(5)
_computing_cell_refinement 'SAINT (Bruker, 1997)'
_computing_data_collection 'SMART (Bruker, 1997)'
_computing_data_reduction 'SAINT (Bruker, 1997)'
_computing_molecular_graphics 'SHELXTL (Sheldrick, 2008) and PLATON (Spek, 2009)'
_computing_publication_material 'SHELXTL (Bruker, 1997)'
_computing_structure_refinement 'SHELXL97 (Sheldrick, 2008)'
_computing_structure_solution 'SHELXS97 (Sheldrick, 2008)'
_diffrn_ambient_temperature 298(2)
_diffrn_measured_fraction_theta_full 0.997
_diffrn_measured_fraction_theta_max 0.997
_diffrn_measurement_device_type 'Bruker SMART'
_diffrn_measurement_method '\f and \w'
_diffrn_radiation_monochromator graphite
_diffrn_radiation_source 'fine-focus sealed tube'
_diffrn_radiation_type MoK\a
_diffrn_radiation_wavelength 0.71073
_diffrn_reflns_av_R_equivalents 0.0689
_diffrn_reflns_av_sigmaI/netI 0.0638
_diffrn_reflns_limit_h_max 33
_diffrn_reflns_limit_h_min -23
_diffrn_reflns_limit_k_max 17
_diffrn_reflns_limit_k_min -17
_diffrn_reflns_limit_l_max 9
_diffrn_reflns_limit_l_min -9
_diffrn_reflns_number 8267
_diffrn_reflns_theta_full 25.02
_diffrn_reflns_theta_max 25.02
_diffrn_reflns_theta_min 2.55
_exptl_absorpt_coefficient_mu 0.727
_exptl_absorpt_correction_T_max 0.8506
_exptl_absorpt_correction_T_min 0.7263
_exptl_absorpt_correction_type multi-scan
_exptl_absorpt_process_details '(SADABS; Bruker, 1997)'
_exptl_crystal_colour colorless
_exptl_crystal_density_diffrn 1.513
_exptl_crystal_density_method 'not measured'
_exptl_crystal_description block
_exptl_crystal_F_000 1536
_exptl_crystal_size_max 0.47
_exptl_crystal_size_mid 0.32
_exptl_crystal_size_min 0.23
_refine_diff_density_max 0.365
_refine_diff_density_min -0.195
_refine_ls_extinction_method none
_refine_ls_goodness_of_fit_ref 1.016
_refine_ls_hydrogen_treatment constr
_refine_ls_matrix_type full
_refine_ls_number_parameters 193
_refine_ls_number_reflns 2920
_refine_ls_number_restraints 0
_refine_ls_restrained_S_all 1.016
_refine_ls_R_factor_all 0.1104
_refine_ls_R_factor_gt 0.0541
_refine_ls_shift/su_max 0.000
_refine_ls_shift/su_mean 0.000
_refine_ls_structure_factor_coef Fsqd
_refine_ls_weighting_details 'calc w=1/[\s^2^(Fo^2^)+(0.0475P)^2^+0.0000P] where P=(Fo^2^+2Fc^2^)/3'
_refine_ls_weighting_scheme calc
_refine_ls_wR_factor_gt 0.1155
_refine_ls_wR_factor_ref 0.1352
_reflns_number_gt 1405
_reflns_number_total 2920
_reflns_threshold_expression I>2sigma(I)
_cod_data_source_file ng5113.cif
_cod_data_source_block I
_cod_original_sg_symbol_H-M 'C 2/c'
_cod_database_code 2229465
_cod_database_fobs_code 2229465

loop_
_symmetry_equiv_pos_as_xyz
'x, y, z'
'-x, y, -z+1/2'
'x+1/2, y+1/2, z'
'-x+1/2, y+1/2, -z+1/2'
'-x, -y, -z'
'x, -y, z-1/2'
'-x+1/2, -y+1/2, -z'
'x+1/2, -y+1/2, z-1/2'

loop_
_atom_site_type_symbol
_atom_site_label
_atom_site_fract_x
_atom_site_fract_y
_atom_site_fract_z
_atom_site_U_iso_or_equiv
_atom_site_adp_type
_atom_site_calc_flag
_atom_site_refinement_flags
_atom_site_occupancy
_atom_site_disorder_assembly
_atom_site_disorder_group
Cl Cl1 0.50360(3) 0.81553(7) 0.52072(18) 0.0958(5) Uani d . 1 . .
Cl Cl2 0.55595(5) 0.99424(7) 0.6113(3) 0.1375(7) Uani d . 1 . .
Cl Cl3 0.66359(4) 0.99436(7) 0.6998(2) 0.1342(7) Uani d . 1 . .
Cl Cl4 0.72101(4) 0.81799(7) 0.68593(18) 0.0961(5) Uani d . 1 . .
N N1 0.44237(10) 0.58365(18) 0.4533(4) 0.0630(9) Uani d . 1 . .
H H1A 0.4637 0.6137 0.3968 0.095 Uiso calc R 1 . .
H H1B 0.4443 0.5257 0.4286 0.095 Uiso calc R 1 . .
H H1C 0.4480 0.5915 0.5657 0.095 Uiso calc R 1 . .
O O1 0.68601(9) 0.63305(17) 0.7732(4) 0.0749(8) Uani d . 1 . .
O O2 0.66423(10) 0.5995(2) 0.5002(4) 0.0908(10) Uani d . 1 . .
O O3 0.56435(9) 0.59345(17) 0.6786(4) 0.0749(8) Uani d . 1 . .
O O4 0.54157(9) 0.63029(17) 0.4104(4) 0.0710(8) Uani d . 1 . .
C C1 0.66366(13) 0.6473(3) 0.6217(7) 0.0604(11) Uani d . 1 . .
C C2 0.56159(12) 0.6450(2) 0.5521(6) 0.0530(10) Uani d . 1 . .
C C3 0.63685(11) 0.7345(2) 0.6219(5) 0.0527(10) Uani d . 1 . .
C C4 0.58827(12) 0.7341(2) 0.5810(5) 0.0522(9) Uani d . 1 . .
C C5 0.56380(12) 0.8150(2) 0.5743(5) 0.0665(12) Uani d . 1 . .
C C6 0.58697(14) 0.8952(2) 0.6135(6) 0.0797(14) Uani d . 1 . .
C C7 0.63492(14) 0.8952(2) 0.6518(6) 0.0779(13) Uani d . 1 . .
C C8 0.66020(12) 0.8156(2) 0.6525(5) 0.0619(11) Uani d . 1 . .
C C9 0.71825(15) 0.5576(3) 0.7804(7) 0.1017(16) Uani d . 1 . .
H H9A 0.7007 0.5031 0.7637 0.153 Uiso calc R 1 . .
H H9B 0.7352 0.5562 0.8904 0.153 Uiso calc R 1 . .
H H9C 0.7402 0.5635 0.6919 0.153 Uiso calc R 1 . .
C C10 0.39403(12) 0.6172(2) 0.4012(5) 0.0634(11) Uani d . 1 . .
H H10A 0.3714 0.5914 0.4756 0.076 Uiso calc R 1 . .
H H10B 0.3856 0.5984 0.2846 0.076 Uiso calc R 1 . .
C C11 0.39174(14) 0.7179(2) 0.4118(5) 0.0731(12) Uani d . 1 . .
H H11A 0.4139 0.7436 0.3354 0.088 Uiso calc R 1 . .
H H11B 0.4010 0.7367 0.5278 0.088 Uiso calc R 1 . .
C C12 0.34187(16) 0.7531(3) 0.3628(6) 0.0944(15) Uani d . 1 . .
H H12A 0.3335 0.7382 0.2454 0.142 Uiso calc R 1 . .
H H12B 0.3413 0.8168 0.3767 0.142 Uiso calc R 1 . .
H H12C 0.3197 0.7262 0.4357 0.142 Uiso calc R 1 . .

loop_
_atom_site_aniso_label
_atom_site_aniso_U_11
_atom_site_aniso_U_22
_atom_site_aniso_U_33
_atom_site_aniso_U_12
_atom_site_aniso_U_13
_atom_site_aniso_U_23
Cl1 0.0429(6) 0.0713(7) 0.1698(14) 0.0085(5) -0.0226(7) -0.0073(7)
Cl2 0.0788(9) 0.0531(7) 0.276(2) 0.0161(6) -0.0340(11) -0.0109(9)
Cl3 0.0782(9) 0.0619(7) 0.259(2) -0.0211(6) -0.0221(10) -0.0134(9)
Cl4 0.0379(6) 0.0906(8) 0.1587(13) -0.0099(5) -0.0041(7) -0.0034(8)
N1 0.053(2) 0.0559(18) 0.080(2) -0.0011(15) 0.0030(17) -0.0029(17)
O1 0.0562(17) 0.0818(19) 0.085(2) 0.0207(14) -0.0071(16) 0.0062(16)
O2 0.087(2) 0.090(2) 0.094(3) 0.0328(17) -0.0111(18) -0.0228(19)
O3 0.085(2) 0.0574(17) 0.083(2) -0.0072(14) 0.0046(16) 0.0042(16)
O4 0.0572(17) 0.0811(19) 0.073(2) -0.0115(14) -0.0083(15) -0.0113(16)
C1 0.041(2) 0.059(3) 0.081(4) 0.0008(19) -0.001(2) 0.002(2)
C2 0.035(2) 0.050(2) 0.075(3) -0.0007(17) 0.005(2) 0.000(2)
C3 0.039(2) 0.048(2) 0.071(3) 0.0034(18) -0.0019(18) 0.0013(19)
C4 0.042(2) 0.048(2) 0.067(3) -0.0035(18) -0.0029(18) 0.0037(19)
C5 0.038(2) 0.054(2) 0.106(4) 0.0011(18) -0.008(2) -0.001(2)
C6 0.047(3) 0.049(2) 0.141(4) 0.0082(19) -0.010(3) -0.002(2)
C7 0.053(3) 0.049(2) 0.130(4) -0.009(2) -0.009(3) 0.002(2)
C8 0.033(2) 0.062(2) 0.090(3) -0.0047(18) -0.003(2) 0.003(2)
C9 0.071(3) 0.101(3) 0.132(4) 0.040(3) -0.002(3) 0.032(3)
C10 0.050(2) 0.059(2) 0.081(3) -0.0034(18) 0.000(2) -0.002(2)
C11 0.076(3) 0.062(3) 0.081(3) -0.005(2) 0.000(2) 0.002(2)
C12 0.080(3) 0.087(3) 0.115(4) 0.022(3) -0.005(3) 0.005(3)

loop_
_atom_type_symbol
_atom_type_description
_atom_type_scat_dispersion_real
_atom_type_scat_dispersion_imag
_atom_type_scat_source
C C 0.0033 0.0016 'International Tables Vol C Tables 4.2.6.8 and 6.1.1.4'
H H 0.0000 0.0000 'International Tables Vol C Tables 4.2.6.8 and 6.1.1.4'
N N 0.0061 0.0033 'International Tables Vol C Tables 4.2.6.8 and 6.1.1.4'
O O 0.0106 0.0060 'International Tables Vol C Tables 4.2.6.8 and 6.1.1.4'
Cl Cl 0.1484 0.1585 'International Tables Vol C Tables 4.2.6.8 and 6.1.1.4'

loop_
_geom_angle_atom_site_label_1
_geom_angle_atom_site_label_2
_geom_angle_atom_site_label_3
_geom_angle_site_symmetry_1
_geom_angle_site_symmetry_3
_geom_angle
_geom_angle_publ_flag
C10 N1 H1A . . 109.5 ?
C10 N1 H1B . . 109.5 ?
H1A N1 H1B . . 109.5 ?
C10 N1 H1C . . 109.5 ?
H1A N1 H1C . . 109.5 ?
H1B N1 H1C . . 109.5 ?
C1 O1 C9 . . 115.3(3) ?
O2 C1 O1 . . 126.0(4) ?
O2 C1 C3 . . 123.4(4) ?
O1 C1 C3 . . 110.7(4) ?
O4 C2 O3 . . 127.1(3) ?
O4 C2 C4 . . 118.8(4) ?
O3 C2 C4 . . 114.1(4) ?
C8 C3 C4 . . 119.7(3) ?
C8 C3 C1 . . 121.1(3) ?
C4 C3 C1 . . 119.1(3) ?
C5 C4 C3 . . 119.1(3) ?
C5 C4 C2 . . 120.3(3) ?
C3 C4 C2 . . 120.5(3) ?
C6 C5 C4 . . 120.7(3) ?
C6 C5 Cl1 . . 119.7(3) ?
C4 C5 Cl1 . . 119.6(3) ?
C7 C6 C5 . . 119.8(3) ?
C7 C6 Cl2 . . 120.0(3) ?
C5 C6 Cl2 . . 120.2(3) ?
C6 C7 C8 . . 120.2(3) ?
C6 C7 Cl3 . . 119.8(3) ?
C8 C7 Cl3 . . 120.0(3) ?
C7 C8 C3 . . 120.2(3) ?
C7 C8 Cl4 . . 119.5(3) ?
C3 C8 Cl4 . . 120.2(3) ?
O1 C9 H9A . . 109.5 ?
O1 C9 H9B . . 109.5 ?
H9A C9 H9B . . 109.5 ?
O1 C9 H9C . . 109.5 ?
H9A C9 H9C . . 109.5 ?
H9B C9 H9C . . 109.5 ?
N1 C10 C11 . . 111.2(3) ?
N1 C10 H10A . . 109.4 ?
C11 C10 H10A . . 109.4 ?
N1 C10 H10B . . 109.4 ?
C11 C10 H10B . . 109.4 ?
H10A C10 H10B . . 108.0 ?
C10 C11 C12 . . 111.7(3) ?
C10 C11 H11A . . 109.3 ?
C12 C11 H11A . . 109.3 ?
C10 C11 H11B . . 109.3 ?
C12 C11 H11B . . 109.3 ?
H11A C11 H11B . . 107.9 ?
C11 C12 H12A . . 109.5 ?
C11 C12 H12B . . 109.5 ?
H12A C12 H12B . . 109.5 ?
C11 C12 H12C . . 109.5 ?
H12A C12 H12C . . 109.5 ?
H12B C12 H12C . . 109.5 ?

loop_
_geom_bond_atom_site_label_1
_geom_bond_atom_site_label_2
_geom_bond_site_symmetry_2
_geom_bond_distance
_geom_bond_publ_flag
Cl1 C5 . 1.736(3) ?
Cl2 C6 . 1.724(4) ?
Cl3 C7 . 1.723(4) ?
Cl4 C8 . 1.732(3) ?
N1 C10 . 1.496(4) ?
N1 H1A . 0.8900 ?
N1 H1B . 0.8900 ?
N1 H1C . 0.8900 ?
O1 C1 . 1.327(5) ?
O1 C9 . 1.453(4) ?
O2 C1 . 1.189(4) ?
O3 C2 . 1.251(4) ?
O4 C2 . 1.234(4) ?
C1 C3 . 1.511(5) ?
C2 C4 . 1.544(5) ?
C3 C8 . 1.396(4) ?
C3 C4 . 1.398(4) ?
C4 C5 . 1.396(4) ?
C5 C6 . 1.393(5) ?
C6 C7 . 1.377(5) ?
C7 C8 . 1.391(5) ?
C9 H9A . 0.9600 ?
C9 H9B . 0.9600 ?
C9 H9C . 0.9600 ?
C10 C11 . 1.510(5) ?
C10 H10A . 0.9700 ?
C10 H10B . 0.9700 ?
C11 C12 . 1.538(5) ?
C11 H11A . 0.9700 ?
C11 H11B . 0.9700 ?
C12 H12A . 0.9600 ?
C12 H12B . 0.9600 ?
C12 H12C . 0.9600 ?

loop_
_geom_hbond_atom_site_label_D
_geom_hbond_atom_site_label_H
_geom_hbond_atom_site_label_A
_geom_hbond_site_symmetry_A
_geom_hbond_distance_DH
_geom_hbond_distance_HA
_geom_hbond_distance_DA
_geom_hbond_angle_DHA
N1 H1A O4 . 0.89 2.22 2.938(4) 137
N1 H1A O4 2_655 0.89 2.41 2.984(4) 123
N1 H1B O3 5_666 0.89 1.98 2.845(4) 164
N1 H1C O3 2_656 0.89 2.05 2.894(4) 159

loop_
_geom_torsion_atom_site_label_1
_geom_torsion_atom_site_label_2
_geom_torsion_atom_site_label_3
_geom_torsion_atom_site_label_4
_geom_torsion_site_symmetry_1
_geom_torsion_site_symmetry_2
_geom_torsion_site_symmetry_3
_geom_torsion_site_symmetry_4
_geom_torsion
_geom_torsion_publ_flag
C9 O1 C1 O2 . . . . 7.9(6) ?
C9 O1 C1 C3 . . . . -171.6(3) ?
O2 C1 C3 C8 . . . . -119.1(4) ?
O1 C1 C3 C8 . . . . 60.5(5) ?
O2 C1 C3 C4 . . . . 57.3(6) ?
O1 C1 C3 C4 . . . . -123.1(4) ?
C8 C3 C4 C5 . . . . -1.0(6) ?
C1 C3 C4 C5 . . . . -177.4(4) ?
C8 C3 C4 C2 . . . . -178.1(4) ?
C1 C3 C4 C2 . . . . 5.5(6) ?
O4 C2 C4 C5 . . . . 64.5(5) ?
O3 C2 C4 C5 . . . . -117.7(4) ?
O4 C2 C4 C3 . . . . -118.5(4) ?
O3 C2 C4 C3 . . . . 59.3(5) ?
C3 C4 C5 C6 . . . . -2.2(6) ?
C2 C4 C5 C6 . . . . 174.9(4) ?
C3 C4 C5 Cl1 . . . . 179.1(3) ?
C2 C4 C5 Cl1 . . . . -3.8(5) ?
C4 C5 C6 C7 . . . . 2.9(7) ?
Cl1 C5 C6 C7 . . . . -178.3(4) ?
C4 C5 C6 Cl2 . . . . -178.0(3) ?
Cl1 C5 C6 Cl2 . . . . 0.8(6) ?
C5 C6 C7 C8 . . . . -0.4(7) ?
Cl2 C6 C7 C8 . . . . -179.5(4) ?
C5 C6 C7 Cl3 . . . . 179.9(4) ?
Cl2 C6 C7 Cl3 . . . . 0.7(6) ?
C6 C7 C8 C3 . . . . -2.8(7) ?
Cl3 C7 C8 C3 . . . . 176.9(3) ?
C6 C7 C8 Cl4 . . . . 175.4(4) ?
Cl3 C7 C8 Cl4 . . . . -4.9(6) ?
C4 C3 C8 C7 . . . . 3.5(6) ?
C1 C3 C8 C7 . . . . 179.8(4) ?
C4 C3 C8 Cl4 . . . . -174.7(3) ?
C1 C3 C8 Cl4 . . . . 1.6(5) ?
N1 C10 C11 C12 . . . . -178.6(3) ?

loop_
_cod_related_entry_id
_cod_related_entry_database
_cod_related_entry_code
1 ChemSpider 30656545
